data_7202054
loop_
_publ_author_name
'Fisher, Matthew G.'
'Gale, Philip A.'
'Light, Mark E.'
'Quesada, Roberto'

_publ_section_title
;
 Hydrogen bonded networks in N--alkyl substituted thiourea platinum
 (II) oxocarbodianion and carboxylate salts
;
_journal_issue 9
_journal_name_full CrystEngComm
_journal_page_first 1180
_journal_paper_doi 10.1039/b803260b
_journal_volume 10
_journal_year 2008
_chemical_compound_source 'Roberto Quesada'
_chemical_formula_sum 'C16 H32 N8 O4 Pt S4'
_chemical_formula_weight 723.83
_chemical_name_systematic
;
?
;
_space_group_IT_number 2
_symmetry_cell_setting triclinic
_symmetry_space_group_name_Hall '-P 1'
_symmetry_space_group_name_H-M 'P -1'
_atom_sites_solution_hydrogens geom
_atom_sites_solution_primary direct
_atom_sites_solution_secondary difmap
_audit_creation_method SHELXL-97
_cell_angle_alpha 85.112(1)
_cell_angle_beta 65.951(1)
_cell_angle_gamma 65.564(1)
_cell_formula_units_Z 1
_cell_length_a 8.6900(1)
_cell_length_b 9.1780(2)
_cell_length_c 9.5430(2)
_cell_measurement_reflns_used 2824
_cell_measurement_temperature 120(2)
_cell_measurement_theta_max 27.48
_cell_measurement_theta_min 2.91
_cell_volume 629.60(2)
_computing_cell_refinement 'DENZO (Otwinowski & Minor, 1997) & COLLECT (Hooft, R.W.W., 1998)'
_computing_data_collection 'COLLECT (Hooft, R.W.W., 1998)'
_computing_data_reduction 'DENZO (Otwinowski & Minor, 1997) & COLLECT (Hooft, R.W.W., 1998)'
_computing_molecular_graphics 'CAMERON (Watkin, et al., 1993)'
_computing_publication_material 'WINGX (Farrugia, 1998)'
_computing_structure_refinement 'SHELXL-97 (Sheldrick, 1997)'
_computing_structure_solution 'SHELXS-97 (Sheldrick, 1997)'
_diffrn_ambient_temperature 120(2)
_diffrn_detector_area_resol_mean 9.091
_diffrn_measured_fraction_theta_full 0.997
_diffrn_measured_fraction_theta_max 0.997
_diffrn_measurement_device_type 'Bruker-Nonius CCD camera on \k-goniostat'
_diffrn_measurement_method '\f & \w scans to fill the asymmetric unit'
_diffrn_radiation_monochromator '10cm confocal mirrors'
_diffrn_radiation_source 'Bruker Nonius FR591 Rotating Anode'
_diffrn_radiation_type MoK\a
_diffrn_radiation_wavelength 0.71073
_diffrn_reflns_av_R_equivalents 0.0377
_diffrn_reflns_av_sigmaI/netI 0.0335
_diffrn_reflns_limit_h_max 11
_diffrn_reflns_limit_h_min -11
_diffrn_reflns_limit_k_max 11
_diffrn_reflns_limit_k_min -11
_diffrn_reflns_limit_l_max 12
_diffrn_reflns_limit_l_min -12
_diffrn_reflns_number 12713
_diffrn_reflns_theta_full 27.48
_diffrn_reflns_theta_max 27.48
_diffrn_reflns_theta_min 3.07
_diffrn_standards_number 0
_exptl_absorpt_coefficient_mu 5.943
_exptl_absorpt_correction_T_max 0.9430
_exptl_absorpt_correction_T_min 0.5879
_exptl_absorpt_correction_type multi-scan
_exptl_absorpt_process_details
;
SADABS V2.10 (Sheldrick, G.M., 2003)
;
_exptl_crystal_colour 'Pale Yellow'
_exptl_crystal_density_diffrn 1.909
_exptl_crystal_density_method 'not measured'
_exptl_crystal_description Lath
_exptl_crystal_F_000 358
_exptl_crystal_size_max 0.1
_exptl_crystal_size_mid 0.02
_exptl_crystal_size_min 0.01
_refine_diff_density_max 0.596
_refine_diff_density_min -0.958
_refine_diff_density_rms 0.111
_refine_ls_extinction_method none
_refine_ls_goodness_of_fit_ref 1.040
_refine_ls_hydrogen_treatment constr
_refine_ls_matrix_type full
_refine_ls_number_parameters 164
_refine_ls_number_reflns 2879
_refine_ls_number_restraints 0
_refine_ls_restrained_S_all 1.040
_refine_ls_R_factor_all 0.0185
_refine_ls_R_factor_gt 0.0185
_refine_ls_shift/su_max 0.001
_refine_ls_shift/su_mean 0.000
_refine_ls_structure_factor_coef Fsqd
_refine_ls_weighting_details 'calc w=1/[\s^2^(Fo^2^)+(0.0061P)^2^+0.7797P] where P=(Fo^2^+2Fc^2^)/3'
_refine_ls_weighting_scheme calc
_refine_ls_wR_factor_gt 0.0393
_refine_ls_wR_factor_ref 0.0394
_reflns_number_gt 2877
_reflns_number_total 2879
_reflns_threshold_expression >2sigma(I)
_cod_data_source_file b803260b.txt
_cod_data_source_block 2005sot1324
_cod_depositor_comments
;
The following automatic conversions were performed:
'_symmetry_cell_setting' value 'Triclinic' changed to 'triclinic'
according to '/home/saulius/struct/CIF-dictionaries/cif_core.dic'
dictionary named 'cif_core.dic' version 2.4.1 from 2010-06-29.

Automatic conversion script
Id: cif_fix_enum 1527 2010-12-29 10:47:43Z saulius 
;
_cod_original_sg_symbol_H-M P-1
_cod_database_code 7202054

loop_
_symmetry_equiv_pos_as_xyz
'x, y, z'
'-x, -y, -z'

loop_
_atom_site_label
_atom_site_type_symbol
_atom_site_fract_x
_atom_site_fract_y
_atom_site_fract_z
_atom_site_U_iso_or_equiv
_atom_site_adp_type
_atom_site_occupancy
_atom_site_symmetry_multiplicity
_atom_site_calc_flag
_atom_site_refinement_flags
_atom_site_disorder_assembly
_atom_site_disorder_group
Pt1 Pt 1.0000 0.0000 0.0000 0.00885(5) Uani 1 2 d S . .
S1 S 0.93478(9) -0.13748(7) 0.21709(7) 0.01231(13) Uani 1 1 d . . .
S2 S 0.69804(8) 0.19508(7) 0.10928(7) 0.01130(13) Uani 1 1 d . . .
N1 N 0.7411(3) -0.0194(3) 0.5104(2) 0.0145(4) Uani 1 1 d . . .
H1 H 0.7019 0.0504 0.5884 0.017 Uiso 1 1 calc R . .
N2 N 0.9158(3) 0.1121(2) 0.3588(2) 0.0132(4) Uani 1 1 d . . .
H2 H 1.0082 0.1092 0.2721 0.016 Uiso 1 1 calc R . .
N3 N 0.8467(3) 0.3926(2) 0.1306(2) 0.0134(4) Uani 1 1 d . . .
H3 H 0.9543 0.3091 0.0905 0.016 Uiso 1 1 calc R . .
N4 N 0.5362(3) 0.5080(2) 0.1862(2) 0.0134(4) Uani 1 1 d . . .
H4 H 0.5342 0.6009 0.2056 0.016 Uiso 1 1 calc R . .
C1 C 0.6748(4) -0.1455(3) 0.5385(3) 0.0228(6) Uani 1 1 d . . .
H1A H 0.6341 -0.1523 0.4584 0.038(10) Uiso 1 1 d R . .
H1B H 0.5707 -0.1209 0.6399 0.049(11) Uiso 1 1 d R . .
H1C H 0.7755 -0.2486 0.5355 0.030(9) Uiso 1 1 d R . .
C2 C 0.8573(3) -0.0039(3) 0.3734(3) 0.0117(5) Uani 1 1 d . . .
C3 C 0.8364(4) 0.2428(3) 0.4770(3) 0.0154(5) Uani 1 1 d . . .
H3A H 0.7057 0.3064 0.4971 0.020(8) Uiso 1 1 d R . .
H3B H 0.9035 0.3116 0.4424 0.024(8) Uiso 1 1 d R . .
H3C H 0.8459 0.1985 0.5718 0.021(8) Uiso 1 1 d R . .
C4 C 0.8426(4) 0.5404(3) 0.1798(3) 0.0178(6) Uani 1 1 d . . .
H4A H 0.8051 0.6241 0.1146 0.023(8) Uiso 1 1 d R . .
H4B H 0.9659 0.5217 0.1708 0.016(7) Uiso 1 1 d R . .
H4C H 0.7533 0.5752 0.2875 0.023(8) Uiso 1 1 d R . .
C5 C 0.6965(3) 0.3776(3) 0.1431(3) 0.0111(5) Uani 1 1 d . . .
C6 C 0.3639(3) 0.5032(3) 0.2026(3) 0.0167(5) Uani 1 1 d . . .
H6A H 0.3899 0.4313 0.1178 0.032(9) Uiso 1 1 d R . .
H6B H 0.2755 0.6115 0.1997 0.024(8) Uiso 1 1 d R . .
H6C H 0.3111 0.4630 0.3012 0.032(9) Uiso 1 1 d R . .
O1 O 0.2004(2) 0.1875(2) 0.1243(2) 0.0150(4) Uani 1 1 d . . .
O2 O 0.4466(2) -0.1570(2) 0.19932(19) 0.0128(4) Uani 1 1 d . . .
C7 C 0.3642(3) 0.0853(3) 0.0560(3) 0.0098(5) Uani 1 1 d . . .
C8 C 0.4772(3) -0.0718(3) 0.0894(3) 0.0103(5) Uani 1 1 d . . .

loop_
_atom_site_aniso_label
_atom_site_aniso_U_11
_atom_site_aniso_U_22
_atom_site_aniso_U_33
_atom_site_aniso_U_23
_atom_site_aniso_U_13
_atom_site_aniso_U_12
Pt1 0.01043(7) 0.00629(7) 0.00728(7) -0.00039(5) -0.00172(5) -0.00283(5)
S1 0.0172(3) 0.0081(3) 0.0083(3) 0.0007(2) -0.0025(2) -0.0049(2)
S2 0.0103(3) 0.0079(3) 0.0127(3) -0.0012(2) -0.0022(2) -0.0030(2)
N1 0.0157(11) 0.0166(11) 0.0092(10) 0.0002(9) -0.0011(9) -0.0085(9)
N2 0.0134(10) 0.0129(11) 0.0098(10) 0.0000(8) -0.0004(9) -0.0063(9)
N3 0.0107(10) 0.0091(10) 0.0169(11) -0.0005(8) -0.0038(9) -0.0025(8)
N4 0.0128(10) 0.0072(10) 0.0157(11) -0.0015(8) -0.0038(9) -0.0016(8)
C1 0.0275(16) 0.0235(15) 0.0172(14) 0.0034(12) -0.0023(12) -0.0175(13)
C2 0.0116(12) 0.0101(12) 0.0103(12) 0.0026(9) -0.0042(10) -0.0024(10)
C3 0.0194(13) 0.0142(13) 0.0121(13) -0.0001(10) -0.0054(11) -0.0072(11)
C4 0.0189(14) 0.0137(13) 0.0223(14) -0.0009(11) -0.0074(12) -0.0089(11)
C5 0.0133(12) 0.0090(12) 0.0075(11) 0.0009(9) -0.0018(10) -0.0041(10)
C6 0.0114(12) 0.0159(13) 0.0180(14) -0.0006(11) -0.0043(11) -0.0027(11)
O1 0.0095(9) 0.0121(9) 0.0152(9) 0.0003(7) -0.0009(7) -0.0009(7)
O2 0.0157(9) 0.0099(9) 0.0091(8) 0.0032(7) -0.0027(7) -0.0048(7)
C7 0.0119(12) 0.0087(12) 0.0095(12) -0.0007(9) -0.0040(10) -0.0050(10)
C8 0.0122(12) 0.0087(12) 0.0119(12) 0.0001(9) -0.0057(10) -0.0053(10)

loop_
_atom_type_symbol
_atom_type_description
_atom_type_scat_dispersion_real
_atom_type_scat_dispersion_imag
_atom_type_scat_source
C C 0.0033 0.0016 'International Tables Vol C Tables 4.2.6.8 and 6.1.1.4'
H H 0.0000 0.0000 'International Tables Vol C Tables 4.2.6.8 and 6.1.1.4'
N N 0.0061 0.0033 'International Tables Vol C Tables 4.2.6.8 and 6.1.1.4'
O O 0.0106 0.0060 'International Tables Vol C Tables 4.2.6.8 and 6.1.1.4'
Pt Pt -1.7033 8.3905 'International Tables Vol C Tables 4.2.6.8 and 6.1.1.4'
S S 0.1246 0.1234 'International Tables Vol C Tables 4.2.6.8 and 6.1.1.4'

loop_
_geom_angle_atom_site_label_1
_geom_angle_atom_site_label_2
_geom_angle_atom_site_label_3
_geom_angle
_geom_angle_site_symmetry_1
_geom_angle_site_symmetry_3
_geom_angle_publ_flag
S2 Pt1 S2 180.00(3) . 2_755 ?
S2 Pt1 S1 90.92(2) . 2_755 ?
S2 Pt1 S1 89.08(2) 2_755 2_755 ?
S2 Pt1 S1 89.08(2) . . ?
S2 Pt1 S1 90.92(2) 2_755 . ?
S1 Pt1 S1 180.00(3) 2_755 . ?
C2 S1 Pt1 106.37(8) . . ?
C5 S2 Pt1 110.30(9) . . ?
C2 N1 C1 123.5(2) . . ?
C2 N2 C3 123.9(2) . . ?
C5 N3 C4 123.3(2) . . ?
C5 N4 C6 122.9(2) . . ?
N1 C2 N2 119.6(2) . . ?
N1 C2 S1 119.5(2) . . ?
N2 C2 S1 120.92(19) . . ?
N3 C5 N4 119.0(2) . . ?
N3 C5 S2 122.78(18) . . ?
N4 C5 S2 118.23(19) . . ?
O1 C7 C8 134.5(2) . . ?
O1 C7 C8 135.7(2) . 2_655 ?
C8 C7 C8 89.80(19) . 2_655 ?
O2 C8 C7 133.8(2) . . ?
O2 C8 C7 136.0(2) . 2_655 ?
C7 C8 C7 90.20(19) . 2_655 ?

loop_
_geom_bond_atom_site_label_1
_geom_bond_atom_site_label_2
_geom_bond_distance
_geom_bond_site_symmetry_2
_geom_bond_publ_flag
Pt1 S2 2.3194(6) . ?
Pt1 S2 2.3194(6) 2_755 ?
Pt1 S1 2.3225(6) 2_755 ?
Pt1 S1 2.3225(6) . ?
S1 C2 1.730(3) . ?
S2 C5 1.727(3) . ?
N1 C2 1.327(3) . ?
N1 C1 1.455(3) . ?
N2 C2 1.333(3) . ?
N2 C3 1.448(3) . ?
N3 C5 1.325(3) . ?
N3 C4 1.455(3) . ?
N4 C5 1.334(3) . ?
N4 C6 1.459(3) . ?
O1 C7 1.255(3) . ?
O2 C8 1.259(3) . ?
C7 C8 1.467(3) . ?
C7 C8 1.473(3) 2_655 ?
C8 C7 1.473(3) 2_655 ?

loop_
_geom_hbond_atom_site_label_D
_geom_hbond_atom_site_label_H
_geom_hbond_atom_site_label_A
_geom_hbond_distance_DH
_geom_hbond_distance_HA
_geom_hbond_distance_DA
_geom_hbond_angle_DHA
_geom_hbond_site_symmetry_A
N1 H1 O2 0.88 1.97 2.802(3) 156.7 2_656
N2 H2 O1 0.88 2.05 2.871(3) 155.2 1_655
N3 H3 O1 0.88 2.11 2.842(3) 140.2 1_655
N4 H4 O2 0.88 2.03 2.843(3) 152.5 1_565
